data_4072977
loop_
_publ_author_name
'Gren, Cameron K.'
'Hanusa, Timothy P.'
'Rheingold, Arnold L.'

_publ_section_title
;
 Threefold Cation&#x2212;\p Bonding in Trimethylsilylated Allyl Complexes
;
_journal_issue 7
_journal_name_full Organometallics
_journal_page_first 1643
_journal_paper_doi 10.1021/om061174d
_journal_volume 26
_journal_year 2007
_chemical_formula_sum 'C27 H63 K Si6 Zn'
_chemical_formula_weight 660.78
_chemical_name_systematic
; 

 ? 

;
_space_group_IT_number 2
_symmetry_cell_setting triclinic
_symmetry_space_group_name_Hall '-P 1'
_symmetry_space_group_name_H-M 'P -1'
_atom_sites_solution_hydrogens geom
_atom_sites_solution_primary direct
_atom_sites_solution_secondary difmap
_audit_creation_method SHELXL-97
_cell_angle_alpha 79.258(3)
_cell_angle_beta 72.505(3)
_cell_angle_gamma 89.654(3)
_cell_formula_units_Z 2
_cell_length_a 11.982(2)
_cell_length_b 13.160(3)
_cell_length_c 13.942(3)
_cell_measurement_reflns_used 5326
_cell_measurement_temperature 100(2)
_cell_measurement_theta_max 27.45
_cell_measurement_theta_min 2.32
_cell_volume 2057.1(7)
_computing_cell_refinement 'Bruker SMART'
_computing_data_collection 'Bruker SMART'
_computing_data_reduction 'Bruker SAINT'
_computing_molecular_graphics 'Bruker SHELXTL'
_computing_publication_material 'Bruker SHELXTL'
_computing_structure_refinement 'SHELXL-97 (Sheldrick, 1997)'
_computing_structure_solution 'SHELXS-97 (Sheldrick, 1990)'
_diffrn_ambient_temperature 100(2)
_diffrn_measured_fraction_theta_full 0.953
_diffrn_measured_fraction_theta_max 0.953
_diffrn_measurement_device_type 'CCD area detector'
_diffrn_measurement_method 'phi and omega scans'
_diffrn_radiation_monochromator graphite
_diffrn_radiation_source 'fine-focus sealed tube'
_diffrn_radiation_type MoK\a
_diffrn_radiation_wavelength 0.71073
_diffrn_reflns_av_R_equivalents 0.0203
_diffrn_reflns_av_sigmaI/netI 0.0327
_diffrn_reflns_limit_h_max 15
_diffrn_reflns_limit_h_min -15
_diffrn_reflns_limit_k_max 16
_diffrn_reflns_limit_k_min -16
_diffrn_reflns_limit_l_max 18
_diffrn_reflns_limit_l_min -18
_diffrn_reflns_number 17881
_diffrn_reflns_theta_full 27.48
_diffrn_reflns_theta_max 27.48
_diffrn_reflns_theta_min 1.56
_exptl_absorpt_coefficient_mu 0.887
_exptl_absorpt_correction_T_max 0.8426
_exptl_absorpt_correction_T_min 0.8426
_exptl_absorpt_correction_type none
_exptl_crystal_density_diffrn 1.067
_exptl_crystal_density_method 'not measured'
_exptl_crystal_F_000 716
_exptl_crystal_size_max 0.20
_exptl_crystal_size_mid 0.20
_exptl_crystal_size_min 0.20
_refine_diff_density_max 1.647
_refine_diff_density_min -0.496
_refine_diff_density_rms 0.088
_refine_ls_extinction_method none
_refine_ls_goodness_of_fit_ref 1.071
_refine_ls_hydrogen_treatment constr
_refine_ls_matrix_type full
_refine_ls_number_parameters 316
_refine_ls_number_reflns 8975
_refine_ls_number_restraints 0
_refine_ls_restrained_S_all 1.071
_refine_ls_R_factor_all 0.0521
_refine_ls_R_factor_gt 0.0441
_refine_ls_shift/su_max 0.001
_refine_ls_shift/su_mean 0.000
_refine_ls_structure_factor_coef Fsqd
_refine_ls_weighting_details 'calc w=1/[\s^2^(Fo^2^)+(0.0700P)^2^+1.5000P] where P=(Fo^2^+2Fc^2^)/3'
_refine_ls_weighting_scheme calc
_refine_ls_wR_factor_gt 0.1208
_refine_ls_wR_factor_ref 0.1266
_reflns_number_gt 7654
_reflns_number_total 8975
_reflns_threshold_expression >2sigma(I)
_cod_data_source_file om061174dsi20061221_053058.cif
_cod_data_source_block vand1
_cod_depositor_comments
;
The following automatic conversions were performed:

'_symmetry_cell_setting' value 'Triclinic' changed to 'triclinic'
according to /home/saulius/struct/CIF-dictionaries/cif_core.dic
dictionary named 'cif_core.dic' version 2.4.1 from 2010-06-29.

Automatic conversion script
Id: cif_fix_values 1715 2011-07-08 13:25:40Z adriana 
;
_cod_original_sg_symbol_H-M P-1
_cod_database_code 4072977

loop_
_symmetry_equiv_pos_as_xyz
'x, y, z'
'-x, -y, -z'

loop_
_atom_site_label
_atom_site_type_symbol
_atom_site_fract_x
_atom_site_fract_y
_atom_site_fract_z
_atom_site_U_iso_or_equiv
_atom_site_adp_type
_atom_site_occupancy
_atom_site_symmetry_multiplicity
_atom_site_calc_flag
_atom_site_refinement_flags
_atom_site_disorder_assembly
_atom_site_disorder_group
K1 K 0.57646(5) 0.79825(4) 0.24292(4) 0.03050(14) Uani 1 1 d . A 1
Zn1 Zn 0.84227(2) 0.79152(2) 0.30167(2) 0.02072(9) Uani 1 1 d . B 2
Si1 Si 0.80241(6) 0.67569(6) 0.53896(5) 0.02730(16) Uani 1 1 d . B 2
Si2 Si 0.37532(6) 0.72265(5) 0.49644(6) 0.02630(16) Uani 1 1 d . B 2
Si3 Si 1.03570(6) 0.66997(6) 0.15011(6) 0.02876(17) Uani 1 1 d . B 2
Si4 Si 0.64026(6) 0.62806(6) 0.05761(6) 0.02834(17) Uani 1 1 d . B 2
Si5 Si 0.97107(6) 1.02073(6) 0.27184(6) 0.02811(16) Uani 1 1 d . B 2
Si6 Si 0.57052(6) 1.07498(6) 0.17219(5) 0.02702(16) Uani 1 1 d . B 2
C1 C 0.7281(3) 0.5621(3) 0.6397(2) 0.0487(8) Uani 1 1 d . B 2
H1A H 0.6434 0.5707 0.6618 0.073 Uiso 1 1 calc R B 2
H1B H 0.7580 0.5573 0.6984 0.073 Uiso 1 1 calc R B 2
H1C H 0.7438 0.4987 0.6117 0.073 Uiso 1 1 calc R B 2
C2 C 0.9634(3) 0.6560(3) 0.4996(2) 0.0424(7) Uani 1 1 d . B 2
H2A H 0.9785 0.5939 0.4694 0.064 Uiso 1 1 calc R B 2
H2B H 0.9912 0.6475 0.5599 0.064 Uiso 1 1 calc R B 2
H2C H 1.0050 0.7163 0.4491 0.064 Uiso 1 1 calc R B 2
C3 C 0.7758(3) 0.7944(3) 0.5966(2) 0.0401(7) Uani 1 1 d . B 2
H3A H 0.6916 0.8055 0.6177 0.060 Uiso 1 1 calc R B 2
H3B H 0.8177 0.8545 0.5458 0.060 Uiso 1 1 calc R B 2
H3C H 0.8041 0.7855 0.6565 0.060 Uiso 1 1 calc R B 2
C4 C 0.7435(2) 0.68680(19) 0.42797(19) 0.0238(5) Uani 1 1 d . B 2
H4A H 0.7433 0.6173 0.4088 0.029 Uiso 1 1 calc R B 2
C5 C 0.6229(2) 0.72054(19) 0.45543(18) 0.0229(5) Uani 1 1 d . B 2
H5A H 0.6129 0.7841 0.4793 0.028 Uiso 1 1 calc R B 2
C6 C 0.5237(2) 0.6743(2) 0.4518(2) 0.0274(5) Uani 1 1 d . B 2
H6A H 0.5309 0.6128 0.4244 0.033 Uiso 1 1 calc R B 2
C7 C 0.3847(3) 0.8512(2) 0.5316(3) 0.0399(7) Uani 1 1 d . B 2
H7A H 0.3339 0.8491 0.6018 0.060 Uiso 1 1 calc R B 2
H7B H 0.3592 0.9042 0.4843 0.060 Uiso 1 1 calc R B 2
H7C H 0.4658 0.8681 0.5273 0.060 Uiso 1 1 calc R B 2
C8 C 0.3037(3) 0.7390(3) 0.3922(3) 0.0446(8) Uani 1 1 d . B 2
H8A H 0.2190 0.7242 0.4227 0.067 Uiso 1 1 calc R B 2
H8B H 0.3359 0.6909 0.3461 0.067 Uiso 1 1 calc R B 2
H8C H 0.3188 0.8103 0.3534 0.067 Uiso 1 1 calc R B 2
C9 C 0.2807(3) 0.6286(2) 0.6080(3) 0.0468(8) Uani 1 1 d . B 2
H9A H 0.2422 0.6652 0.6632 0.070 Uiso 1 1 calc R B 2
H9B H 0.3290 0.5757 0.6323 0.070 Uiso 1 1 calc R B 2
H9C H 0.2212 0.5955 0.5870 0.070 Uiso 1 1 calc R B 2
C11 C 0.9955(3) 0.5362(2) 0.2282(3) 0.0414(7) Uani 1 1 d . B 2
H11A H 0.9583 0.5401 0.3002 0.062 Uiso 1 1 calc R B 2
H11B H 1.0663 0.4970 0.2219 0.062 Uiso 1 1 calc R B 2
H11C H 0.9407 0.5013 0.2033 0.062 Uiso 1 1 calc R B 2
C12 C 1.1471(2) 0.7298(3) 0.1947(2) 0.0398(7) Uani 1 1 d . B 2
H12A H 1.1126 0.7354 0.2667 0.060 Uiso 1 1 calc R B 2
H12B H 1.1725 0.7989 0.1528 0.060 Uiso 1 1 calc R B 2
H12C H 1.2147 0.6864 0.1882 0.060 Uiso 1 1 calc R B 2
C13 C 1.1058(3) 0.6601(3) 0.0130(2) 0.0526(9) Uani 1 1 d . B 2
H13A H 1.0489 0.6290 -0.0124 0.079 Uiso 1 1 calc R B 2
H13B H 1.1733 0.6167 0.0077 0.079 Uiso 1 1 calc R B 2
H13C H 1.1319 0.7294 -0.0283 0.079 Uiso 1 1 calc R B 2
C14 C 0.9028(2) 0.7473(2) 0.16122(18) 0.0244(5) Uani 1 1 d . B 2
H14A H 0.9238 0.8112 0.1065 0.029 Uiso 1 1 calc R B 2
C15 C 0.8086(2) 0.68856(19) 0.14612(18) 0.0223(5) Uani 1 1 d . B 2
H15A H 0.7877 0.6224 0.1896 0.027 Uiso 1 1 calc R B 2
C16 C 0.7467(2) 0.7147(2) 0.07909(19) 0.0271(5) Uani 1 1 d . B 2
H16A H 0.7592 0.7832 0.0400 0.032 Uiso 1 1 calc R B 2
C17 C 0.6887(3) 0.6138(3) -0.0789(3) 0.0518(9) Uani 1 1 d . B 2
H17A H 0.6892 0.5401 -0.0823 0.078 Uiso 1 1 calc R B 2
H17B H 0.7679 0.6459 -0.1125 0.078 Uiso 1 1 calc R B 2
H17C H 0.6347 0.6480 -0.1136 0.078 Uiso 1 1 calc R B 2
C18 C 0.4908(3) 0.6823(3) 0.0854(3) 0.0418(7) Uani 1 1 d . B 2
H18A H 0.4473 0.6564 0.0448 0.063 Uiso 1 1 calc R B 2
H18B H 0.4990 0.7581 0.0674 0.063 Uiso 1 1 calc R B 2
H18C H 0.4482 0.6608 0.1585 0.063 Uiso 1 1 calc R B 2
C19 C 0.6249(3) 0.5002(2) 0.1455(3) 0.0421(7) Uani 1 1 d . B 2
H19A H 0.6401 0.4451 0.1053 0.063 Uiso 1 1 calc R B 2
H19B H 0.5452 0.4896 0.1933 0.063 Uiso 1 1 calc R B 2
H19C H 0.6814 0.4986 0.1840 0.063 Uiso 1 1 calc R B 2
C21 C 1.0618(3) 0.9584(2) 0.3518(2) 0.0375(6) Uani 1 1 d . B 2
H21A H 1.0736 0.8866 0.3427 0.056 Uiso 1 1 calc R B 2
H21B H 1.0216 0.9592 0.4241 0.056 Uiso 1 1 calc R B 2
H21C H 1.1380 0.9965 0.3306 0.056 Uiso 1 1 calc R B 2
C22 C 1.0528(3) 1.0275(3) 0.1331(2) 0.0402(7) Uani 1 1 d . B 2
H22A H 1.0646 0.9572 0.1194 0.060 Uiso 1 1 calc R B 2
H22B H 1.1290 1.0644 0.1164 0.060 Uiso 1 1 calc R B 2
H22C H 1.0075 1.0644 0.0908 0.060 Uiso 1 1 calc R B 2
C23 C 0.9506(3) 1.1574(2) 0.2925(3) 0.0463(8) Uani 1 1 d . B 2
H23A H 0.9077 1.1568 0.3645 0.069 Uiso 1 1 calc R B 2
H23B H 0.9061 1.1931 0.2489 0.069 Uiso 1 1 calc R B 2
H23C H 1.0274 1.1937 0.2748 0.069 Uiso 1 1 calc R B 2
C24 C 0.8271(2) 0.94765(19) 0.30717(19) 0.0242(5) Uani 1 1 d . B 2
H24A H 0.7812 0.9541 0.3784 0.029 Uiso 1 1 calc R B 2
C25 C 0.7584(2) 0.98577(18) 0.23874(19) 0.0232(5) Uani 1 1 d . B 2
H25A H 0.7999 0.9979 0.1676 0.028 Uiso 1 1 calc R B 2
C26 C 0.6425(2) 1.00635(19) 0.26319(19) 0.0250(5) Uani 1 1 d . B 2
H26A H 0.5955 0.9836 0.3323 0.030 Uiso 1 1 calc R B 2
C27 C 0.6532(3) 1.0585(3) 0.0396(2) 0.0478(8) Uani 1 1 d . B 2
H27A H 0.6692 1.1263 -0.0065 0.072 Uiso 1 1 calc R B 2
H27B H 0.6064 1.0137 0.0158 0.072 Uiso 1 1 calc R B 2
H27C H 0.7274 1.0269 0.0398 0.072 Uiso 1 1 calc R B 2
C28 C 0.5645(3) 1.2150(2) 0.1795(3) 0.0418(7) Uani 1 1 d . B 2
H28A H 0.5671 1.2560 0.1125 0.063 Uiso 1 1 calc R B 2
H28B H 0.6317 1.2361 0.1989 0.063 Uiso 1 1 calc R B 2
H28C H 0.4917 1.2264 0.2309 0.063 Uiso 1 1 calc R B 2
C29 C 0.4156(3) 1.0230(3) 0.2040(3) 0.0410(7) Uani 1 1 d . B 2
H29A H 0.3651 1.0806 0.1952 0.061 Uiso 1 1 calc R B 2
H29B H 0.3890 0.9855 0.2753 0.061 Uiso 1 1 calc R B 2
H29C H 0.4119 0.9758 0.1583 0.061 Uiso 1 1 calc R B 2

loop_
_atom_site_aniso_label
_atom_site_aniso_U_11
_atom_site_aniso_U_22
_atom_site_aniso_U_33
_atom_site_aniso_U_23
_atom_site_aniso_U_13
_atom_site_aniso_U_12
K1 0.0346(3) 0.0285(3) 0.0275(3) -0.0097(2) -0.0056(2) 0.0036(2)
Zn1 0.01749(15) 0.02335(15) 0.02151(15) -0.00445(11) -0.00618(11) 0.00168(10)
Si1 0.0230(3) 0.0328(4) 0.0253(3) -0.0017(3) -0.0085(3) 0.0005(3)
Si2 0.0216(3) 0.0251(3) 0.0322(4) -0.0042(3) -0.0089(3) -0.0006(3)
Si3 0.0196(3) 0.0363(4) 0.0277(4) -0.0061(3) -0.0033(3) 0.0034(3)
Si4 0.0270(4) 0.0347(4) 0.0286(4) -0.0111(3) -0.0132(3) 0.0073(3)
Si5 0.0209(3) 0.0264(4) 0.0368(4) -0.0066(3) -0.0083(3) 0.0012(3)
Si6 0.0246(4) 0.0286(4) 0.0274(4) -0.0042(3) -0.0081(3) 0.0054(3)
C1 0.0501(19) 0.055(2) 0.0344(16) 0.0100(14) -0.0138(14) -0.0104(16)
C2 0.0292(15) 0.056(2) 0.0405(17) 0.0007(14) -0.0147(13) 0.0079(13)
C3 0.0384(16) 0.0521(19) 0.0383(16) -0.0186(14) -0.0183(13) 0.0042(14)
C4 0.0216(12) 0.0248(12) 0.0252(12) -0.0054(9) -0.0070(10) 0.0009(9)
C5 0.0254(12) 0.0230(12) 0.0191(11) -0.0029(9) -0.0057(9) -0.0001(9)
C6 0.0285(13) 0.0236(12) 0.0328(13) -0.0078(10) -0.0122(11) 0.0017(10)
C7 0.0320(15) 0.0317(15) 0.0526(18) -0.0154(13) -0.0033(13) 0.0015(12)
C8 0.0265(15) 0.061(2) 0.0485(18) -0.0054(15) -0.0173(13) 0.0021(14)
C9 0.0379(17) 0.0344(16) 0.054(2) 0.0079(14) -0.0036(15) 0.0004(13)
C11 0.0302(15) 0.0371(16) 0.0537(19) -0.0042(14) -0.0110(13) 0.0099(12)
C12 0.0215(13) 0.0535(19) 0.0436(17) -0.0079(14) -0.0097(12) 0.0015(12)
C13 0.0441(19) 0.072(2) 0.0369(17) -0.0193(16) -0.0008(14) 0.0137(17)
C14 0.0225(12) 0.0274(12) 0.0226(12) -0.0032(9) -0.0065(9) 0.0019(10)
C15 0.0214(11) 0.0248(12) 0.0188(11) -0.0062(9) -0.0020(9) 0.0045(9)
C16 0.0279(13) 0.0268(13) 0.0258(12) -0.0027(10) -0.0088(10) 0.0024(10)
C17 0.0476(19) 0.079(3) 0.0390(17) -0.0278(17) -0.0186(15) 0.0148(18)
C18 0.0321(15) 0.058(2) 0.0457(17) -0.0208(15) -0.0209(13) 0.0125(14)
C19 0.0432(17) 0.0320(15) 0.0556(19) -0.0072(13) -0.0225(15) -0.0013(13)
C21 0.0298(14) 0.0393(16) 0.0478(17) -0.0095(13) -0.0177(13) 0.0020(12)
C22 0.0292(15) 0.0431(17) 0.0400(16) -0.0004(13) -0.0029(12) -0.0035(12)
C23 0.0352(16) 0.0316(15) 0.076(2) -0.0156(15) -0.0190(16) 0.0005(12)
C24 0.0191(11) 0.0274(12) 0.0253(12) -0.0057(10) -0.0053(9) 0.0017(9)
C25 0.0248(12) 0.0183(11) 0.0249(12) -0.0033(9) -0.0056(10) -0.0006(9)
C26 0.0223(12) 0.0263(12) 0.0247(12) -0.0044(10) -0.0050(10) 0.0020(10)
C27 0.052(2) 0.060(2) 0.0294(15) -0.0047(14) -0.0121(14) 0.0240(16)
C28 0.0464(18) 0.0300(15) 0.0506(18) -0.0033(13) -0.0201(15) 0.0067(13)
C29 0.0308(15) 0.0463(18) 0.0504(18) -0.0077(14) -0.0203(14) 0.0035(13)

loop_
_atom_type_symbol
_atom_type_description
_atom_type_scat_dispersion_real
_atom_type_scat_dispersion_imag
_atom_type_scat_source
C C 0.0033 0.0016 'International Tables Vol C Tables 4.2.6.8 and 6.1.1.4'
H H 0.0000 0.0000 'International Tables Vol C Tables 4.2.6.8 and 6.1.1.4'
Si Si 0.0817 0.0704 'International Tables Vol C Tables 4.2.6.8 and 6.1.1.4'
Zn Zn 0.2839 1.4301 'International Tables Vol C Tables 4.2.6.8 and 6.1.1.4'
K K 0.2009 0.2494 'International Tables Vol C Tables 4.2.6.8 and 6.1.1.4'

loop_
_geom_angle_atom_site_label_1
_geom_angle_atom_site_label_2
_geom_angle_atom_site_label_3
_geom_angle
C4 Zn1 C14 119.73(10)
C4 Zn1 C24 117.28(10)
C14 Zn1 C24 119.37(10)
C1 Si1 C4 109.63(14)
C1 Si1 C3 108.27(16)
C4 Si1 C3 110.94(13)
C1 Si1 C2 107.87(16)
C4 Si1 C2 111.33(13)
C3 Si1 C2 108.70(15)
C6 Si2 C7 110.03(13)
C6 Si2 C9 110.41(13)
C7 Si2 C9 110.40(16)
C6 Si2 C8 110.58(14)
C7 Si2 C8 107.80(16)
C9 Si2 C8 107.56(16)
C14 Si3 C12 112.29(13)
C14 Si3 C11 110.64(12)
C12 Si3 C11 107.78(15)
C14 Si3 C13 109.59(14)
C12 Si3 C13 107.89(16)
C11 Si3 C13 108.54(17)
C16 Si4 C17 109.30(15)
C16 Si4 C19 110.15(13)
C17 Si4 C19 111.26(17)
C16 Si4 C18 111.16(13)
C17 Si4 C18 108.01(15)
C19 Si4 C18 106.93(16)
C24 Si5 C21 110.68(13)
C24 Si5 C22 110.65(13)
C21 Si5 C22 109.38(14)
C24 Si5 C23 111.01(13)
C21 Si5 C23 107.76(15)
C22 Si5 C23 107.24(16)
C26 Si6 C28 109.92(13)
C26 Si6 C27 109.40(13)
C28 Si6 C27 110.43(16)
C26 Si6 C29 111.10(13)
C28 Si6 C29 107.12(15)
C27 Si6 C29 108.84(16)
C5 C4 Si1 110.56(17)
C5 C4 Zn1 107.83(16)
Si1 C4 Zn1 112.29(12)
C6 C5 C4 129.5(2)
C5 C6 Si2 124.6(2)
C15 C14 Si3 110.70(17)
C15 C14 Zn1 108.71(16)
Si3 C14 Zn1 112.23(12)
C16 C15 C14 129.4(2)
C15 C16 Si4 125.3(2)
C25 C24 Si5 112.89(18)
C25 C24 Zn1 104.75(16)
Si5 C24 Zn1 113.42(12)
C26 C25 C24 128.7(2)
C25 C26 Si6 124.83(19)

loop_
_geom_bond_atom_site_label_1
_geom_bond_atom_site_label_2
_geom_bond_distance
Zn1 C4 2.065(2)
Zn1 C14 2.065(2)
Zn1 C24 2.075(3)
Si1 C1 1.866(3)
Si1 C4 1.867(3)
Si1 C3 1.870(3)
Si1 C2 1.871(3)
Si2 C6 1.850(3)
Si2 C7 1.860(3)
Si2 C9 1.864(3)
Si2 C8 1.878(3)
Si3 C14 1.867(3)
Si3 C12 1.866(3)
Si3 C11 1.870(3)
Si3 C13 1.872(3)
Si4 C16 1.841(3)
Si4 C17 1.860(3)
Si4 C19 1.861(3)
Si4 C18 1.881(3)
Si5 C24 1.864(3)
Si5 C21 1.864(3)
Si5 C22 1.873(3)
Si5 C23 1.877(3)
Si6 C26 1.841(3)
Si6 C28 1.864(3)
Si6 C27 1.869(3)
Si6 C29 1.875(3)
C4 C5 1.467(3)
C5 C6 1.358(4)
C14 C15 1.460(3)
C15 C16 1.355(3)
C24 C25 1.460(3)
C25 C26 1.365(3)
